data_7248907
loop_
_publ_author_name
'Wu, Ye-Feng'
'Cheng, Jia-Jun'
'Jiang, Tao'
'Ma, Yu-Chen'
'Kou, Jia-Lei'
'Cheng, Guo-Feng'
'Hu, Xiu-Li'
'Tang, Xiao-Yan'
'Ma, Yun-Sheng'
'Yin, Wen-Yu'
'Cheng, Hong-Jian'

_publ_section_title
;
 Multiresponsive luminescent sensing behaviour of a tetraimidazole ligand
 and its 3D Cd(ii) metal--organic frameworks
;
_journal_issue 30
_journal_name_full CrystEngComm
_journal_page_first 4048
_journal_page_last 4056
_journal_paper_doi 10.1039/D4CE00469H
_journal_volume 26
_journal_year 2024
_chemical_formula_moiety 'C108 H84 Cd4 N17 O23'
_chemical_formula_sum 'C108 H84 Cd4 N17 O23'
_chemical_formula_weight 2437.52
_space_group_crystal_system triclinic
_space_group_IT_number 2
_space_group_name_Hall '-P 1'
_space_group_name_H-M_alt 'P -1'
_atom_sites_solution_hydrogens mixed
_audit_creation_method SHELXL-2018/3
_audit_update_record
;
2022-06-23 deposited with the CCDC.	2024-06-14 downloaded from the CCDC.
;
_cell_angle_alpha 63.623(3)
_cell_angle_beta 83.819(3)
_cell_angle_gamma 81.009(3)
_cell_formula_units_Z 1
_cell_length_a 13.257(2)
_cell_length_b 13.927(3)
_cell_length_c 15.530(3)
_cell_measurement_reflns_used 9926
_cell_measurement_temperature 296(2)
_cell_measurement_theta_max 32.73
_cell_measurement_theta_min 2.64
_cell_volume 2534.9(8)
_computing_cell_refinement 'Bruker SAINT'
_computing_data_collection 'Bruker APEXII'
_computing_data_reduction 'Bruker SAINT'
_computing_molecular_graphics 'Bruker SHELXTL'
_computing_publication_material 'Bruker SHELXTL'
_computing_structure_refinement 'SHELXL-2018/3 (Sheldrick, 2018)'
_computing_structure_solution 'SHELXL-2018/3 (Sheldrick, 2018)'
_diffrn_ambient_temperature 296(2)
_diffrn_detector_area_resol_mean 'phi and omega scans'
_diffrn_measured_fraction_theta_full 0.992
_diffrn_measured_fraction_theta_max 0.992
_diffrn_measurement_device_type graphite
_diffrn_measurement_method 'Bruker ApexII'
_diffrn_radiation_type MoK\a
_diffrn_radiation_wavelength 0.71073
_diffrn_reflns_av_R_equivalents 0.1065
_diffrn_reflns_av_unetI/netI 0.0658
_diffrn_reflns_Laue_measured_fraction_full 0.992
_diffrn_reflns_Laue_measured_fraction_max 0.992
_diffrn_reflns_limit_h_max 15
_diffrn_reflns_limit_h_min -15
_diffrn_reflns_limit_k_max 12
_diffrn_reflns_limit_k_min -16
_diffrn_reflns_limit_l_max 16
_diffrn_reflns_limit_l_min -18
_diffrn_reflns_number 14289
_diffrn_reflns_point_group_measured_fraction_full 0.992
_diffrn_reflns_point_group_measured_fraction_max 0.992
_diffrn_reflns_theta_full 25.000
_diffrn_reflns_theta_max 25.000
_diffrn_reflns_theta_min 1.465
_diffrn_source 'fine-focus sealed tube'
_exptl_absorpt_coefficient_mu 0.911
_exptl_absorpt_correction_type multi-scan
_exptl_absorpt_process_details 'SADABS, (Sheldrick 2008)'
_exptl_crystal_colour colorless
_exptl_crystal_density_diffrn 1.597
_exptl_crystal_density_method 'not measured'
_exptl_crystal_description block
_exptl_crystal_F_000 1227
_exptl_crystal_preparation Luminescent
_exptl_crystal_size_max 0.200
_exptl_crystal_size_mid 0.200
_exptl_crystal_size_min 0.200
_exptl_transmission_factor_max 0.833
_exptl_transmission_factor_min 0.833
_refine_diff_density_max 2.194
_refine_diff_density_min -1.408
_refine_diff_density_rms 0.239
_refine_ls_extinction_method none
_refine_ls_goodness_of_fit_ref 1.015
_refine_ls_hydrogen_treatment constr
_refine_ls_matrix_type full
_refine_ls_number_parameters 698
_refine_ls_number_reflns 8867
_refine_ls_number_restraints 12
_refine_ls_restrained_S_all 1.021
_refine_ls_R_factor_all 0.0695
_refine_ls_R_factor_gt 0.0590
_refine_ls_shift/su_max 0.001
_refine_ls_shift/su_mean 0.000
_refine_ls_structure_factor_coef Fsqd
_refine_ls_weighting_details 'w=1/[\s^2^(Fo^2^)+(0.1501P)^2^+6.7503P] where P=(Fo^2^+2Fc^2^)/3'
_refine_ls_weighting_scheme calc
_refine_ls_wR_factor_gt 0.1649
_refine_ls_wR_factor_ref 0.2027
_reflns_Friedel_coverage 0.000
_reflns_number_gt 7883
_reflns_number_total 8867
_reflns_threshold_expression 'I > 2\s(I)'
_cod_data_source_file d4ce00469h2.cif
_cod_data_source_block 2
_cod_depositor_comments 'Adding full bibliography for 7248906--7248907.cif.'
_cod_original_cell_volume 2534.8(8)
_cod_database_code 7248907
_shelx_shelxl_version_number 2018/3
_shelx_space_group_comment
;
The symmetry employed for this shelxl refinement is uniquely defined
by the following loop, which should always be used as a source of
symmetry information in preference to the above space-group names.
They are only intended as comments.
;
_shelx_estimated_absorpt_t_min 0.839
_shelx_estimated_absorpt_t_max 0.839

loop_
_space_group_symop_operation_xyz
'x, y, z'
'-x, -y, -z'

loop_
_atom_site_label
_atom_site_type_symbol
_atom_site_fract_x
_atom_site_fract_y
_atom_site_fract_z
_atom_site_U_iso_or_equiv
_atom_site_adp_type
_atom_site_occupancy
_atom_site_site_symmetry_order
_atom_site_calc_flag
_atom_site_refinement_flags_posn
_atom_site_refinement_flags_adp
_atom_site_refinement_flags_occupancy
_atom_site_disorder_assembly
_atom_site_disorder_group
Cd1 Cd 0.26356(3) 0.30811(3) 0.36688(3) 0.02315(16) Uani 1 1 d . . . . .
Cd2 Cd 0.75491(3) 0.47252(3) 1.00497(3) 0.02614(17) Uani 1 1 d . . . . .
O2 O 0.0839(3) 0.4009(3) 0.4043(3) 0.0386(9) Uani 1 1 d . . . . .
O3 O 0.1834(3) 0.4656(3) 0.2723(3) 0.0365(9) Uani 1 1 d . . . . .
O4 O -0.2641(4) 1.2914(3) 0.1365(3) 0.0408(10) Uani 1 1 d . . . . .
O5 O -0.1421(4) 1.3192(3) 0.0224(3) 0.0420(10) Uani 1 1 d . . . . .
O6 O 0.4482(3) 0.1880(3) 0.3796(3) 0.0363(9) Uani 1 1 d . . . . .
O7 O 0.3346(3) 0.2378(3) 0.2686(3) 0.0322(8) Uani 1 1 d . . . . .
O8 O 0.7516(3) -0.4651(3) 0.1236(3) 0.0368(9) Uani 1 1 d . . . . .
O9 O 0.6519(3) -0.3711(3) 0.0025(3) 0.0365(9) Uani 1 1 d . . . . .
O10 O 0.8960(5) 0.3156(6) 0.4401(6) 0.040(2) Uani 0.5 1 d . U P . .
H10B H 0.879693 0.361599 0.462722 0.048 Uiso 1 1 d R U . . .
H10C H 0.937143 0.323659 0.392092 0.048 Uiso 1 1 d R U . . .
O11 O 0.7238(4) 0.4169(4) 0.3219(3) 0.0475(11) Uani 1 1 d . . . . .
H11B H 0.744653 0.447731 0.263415 0.057 Uiso 1 1 d R U . . .
H11C H 0.784553 0.426371 0.325955 0.057 Uiso 1 1 d R U . . .
O12 O -0.3459(4) 1.2406(4) 0.3212(3) 0.0465(11) Uiso 1 1 d . . . . .
H12C H -0.357312 1.295896 0.332309 0.056 Uiso 1 1 d R U . . .
H12D H -0.401282 1.216726 0.350049 0.056 Uiso 1 1 d R U . . .
O13 O 0.7634(5) 0.1813(7) 0.6728(7) 0.111(3) Uani 1 1 d . . . . .
N1 N 0.3312(3) 0.3695(4) 0.4566(3) 0.0266(9) Uani 1 1 d . . . . .
N2 N 0.4307(3) 0.3800(3) 0.5551(3) 0.0232(9) Uani 1 1 d . . . . .
N3 N 0.6411(4) 0.4639(4) 0.9112(3) 0.0322(10) Uani 1 1 d . . . . .
N4 N 0.5970(3) 0.4333(3) 0.7933(3) 0.0249(9) Uani 1 1 d . . . . .
N5 N 0.8745(4) -0.4215(4) 0.9053(3) 0.0314(10) Uani 1 1 d . . . . .
N6 N 0.9287(3) -0.2708(3) 0.7943(3) 0.0269(9) Uani 1 1 d . . . . .
N7 N 1.1036(3) 0.0306(3) 0.5630(3) 0.0255(9) Uani 1 1 d . . . . .
N8 N 1.2070(4) 0.1498(4) 0.4675(3) 0.0300(10) Uani 1 1 d . . . . .
N9 N 0.7326(11) 0.1285(10) 0.9558(9) 0.058(3) Uani 0.5 1 d . . P . .
C1 C 0.2809(4) 0.4391(5) 0.4931(4) 0.0319(12) Uani 1 1 d . . . . .
H1A H 0.215589 0.475666 0.477828 0.038 Uiso 1 1 calc R U . . .
C2 C 0.3412(4) 0.4458(4) 0.5544(4) 0.0286(11) Uani 1 1 d . . . . .
H2A H 0.325603 0.486574 0.589005 0.034 Uiso 1 1 calc R U . . .
C3 C 0.5159(4) 0.3564(4) 0.6145(3) 0.0208(9) Uani 1 1 d . . . . .
C4 C 0.5973(4) 0.2811(5) 0.6125(4) 0.0319(12) Uani 1 1 d . . . . .
H4A H 0.596830 0.246166 0.573593 0.038 Uiso 1 1 calc R U . . .
C5 C 0.6795(4) 0.2592(5) 0.6700(5) 0.0371(13) Uani 1 1 d . . . . .
C6 C 0.6800(4) 0.3102(5) 0.7277(4) 0.0312(12) Uani 1 1 d . . . . .
H6A H 0.735818 0.295919 0.764989 0.037 Uiso 1 1 calc R U . . .
C7 C 0.5968(4) 0.3833(4) 0.7304(4) 0.0240(10) Uani 1 1 d . . . . .
C8 C 0.5147(4) 0.4085(4) 0.6736(4) 0.0241(10) Uani 1 1 d . . . . .
H8B H 0.460035 0.458791 0.674495 0.029 Uiso 1 1 calc R U . . .
C9 C 0.6579(4) 0.4001(4) 0.8684(4) 0.0317(12) Uani 1 1 d . . . . .
H9A H 0.706050 0.339037 0.887304 0.038 Uiso 1 1 calc R U . . .
C10 C 0.5626(5) 0.5422(5) 0.8618(4) 0.0360(13) Uani 1 1 d . . . . .
H10A H 0.532888 0.598031 0.877106 0.043 Uiso 1 1 calc R U . . .
C11 C 0.5360(5) 0.5259(4) 0.7893(4) 0.0357(13) Uani 1 1 d . . . . .
H11A H 0.486608 0.568002 0.745052 0.043 Uiso 1 1 calc R U . . .
C12 C 0.7601(6) 0.0927(5) 0.6801(8) 0.080(3) Uani 1 1 d . U . . .
H12A H 0.711607 0.101496 0.633818 0.096 Uiso 1 1 calc R U . . .
H12B H 0.728526 0.053465 0.743134 0.096 Uiso 1 1 calc R U . . .
C13 C 0.8436(5) 0.0218(5) 0.6703(6) 0.0525(19) Uani 1 1 d . . . . .
C14 C 0.8412(4) -0.0868(5) 0.7291(5) 0.0397(14) Uani 1 1 d . . . . .
H14A H 0.782782 -0.112079 0.766240 0.048 Uiso 1 1 calc R U . . .
C15 C 0.9284(4) -0.1572(4) 0.7313(4) 0.0257(10) Uani 1 1 d . . . . .
C16 C 1.0150(4) -0.1208(4) 0.6771(4) 0.0261(11) Uani 1 1 d . . . . .
H16A H 1.072686 -0.168953 0.678736 0.031 Uiso 1 1 calc R U . . .
C17 C 1.0152(4) -0.0106(4) 0.6197(4) 0.0239(10) Uani 1 1 d . . . . .
C18 C 0.9303(4) 0.0621(4) 0.6170(5) 0.0375(13) Uani 1 1 d . . . . .
H18A H 0.931590 0.135902 0.580433 0.045 Uiso 1 1 calc R U . . .
C19 C 1.1140(4) 0.1371(4) 0.5056(4) 0.0284(11) Uani 1 1 d . . . . .
H19A H 1.061518 0.193375 0.494933 0.034 Uiso 1 1 calc R U . . .
C20 C 1.2606(4) 0.0476(5) 0.5020(4) 0.0351(12) Uani 1 1 d . . . . .
H20A H 1.329035 0.031533 0.486949 0.042 Uiso 1 1 calc R U . . .
C21 C 1.1992(4) -0.0246(4) 0.5601(4) 0.0371(13) Uani 1 1 d . . . . .
H21A H 1.217434 -0.098786 0.592871 0.045 Uiso 1 1 calc R U . . .
C22 C 1.0069(5) -0.3523(5) 0.8059(5) 0.0371(13) Uani 1 1 d . . . . .
H22A H 1.070190 -0.345866 0.772825 0.045 Uiso 1 1 calc R U . . .
C23 C 0.9734(5) -0.4439(4) 0.8750(4) 0.0365(13) Uani 1 1 d . . . . .
H23A H 1.011415 -0.511749 0.898624 0.044 Uiso 1 1 calc R U . . .
C24 C 0.8511(4) -0.3172(5) 0.8558(4) 0.0333(12) Uani 1 1 d . . . . .
H24A H 0.788637 -0.279396 0.862190 0.040 Uiso 1 1 calc R U . . .
C25 C 0.1067(4) 0.4767(4) 0.3253(4) 0.0304(12) Uani 1 1 d . . . . .
C26 C 0.0475(4) 0.5862(4) 0.2929(4) 0.0288(11) Uani 1 1 d . . . . .
C27 C 0.0616(4) 0.6640(4) 0.1982(4) 0.0319(12) Uani 1 1 d . . . . .
H27A H 0.100766 0.644629 0.153674 0.038 Uiso 1 1 calc R U . . .
C28 C 0.0175(4) 0.7692(4) 0.1707(4) 0.0322(12) Uani 1 1 d . . . . .
H28A H 0.026482 0.819448 0.107186 0.039 Uiso 1 1 calc R U . . .
C29 C -0.0407(4) 0.8026(4) 0.2361(4) 0.0285(11) Uani 1 1 d . . . . .
C30 C -0.0584(4) 0.7233(4) 0.3289(4) 0.0321(12) Uani 1 1 d . . . . .
H30A H -0.100922 0.741540 0.372418 0.038 Uiso 1 1 calc R U . . .
C31 C -0.0133(5) 0.6176(5) 0.3570(4) 0.0341(12) Uani 1 1 d . . . . .
H31A H -0.024008 0.566657 0.419988 0.041 Uiso 1 1 calc R U . . .
C32 C -0.0793(4) 0.9175(4) 0.2045(4) 0.0266(10) Uani 1 1 d . . . . .
C33 C -0.0216(5) 0.9978(5) 0.1363(4) 0.0357(12) Uani 1 1 d . . . . .
H33A H 0.041639 0.976954 0.113314 0.043 Uiso 1 1 calc R U . . .
C34 C -0.0565(5) 1.1056(5) 0.1031(4) 0.0360(13) Uani 1 1 d . . . . .
H34A H -0.017085 1.156643 0.057847 0.043 Uiso 1 1 calc R U . . .
C35 C -0.1512(4) 1.1392(4) 0.1370(4) 0.0297(11) Uani 1 1 d . . . . .
C36 C -0.2068(4) 1.0617(4) 0.2080(4) 0.0282(11) Uani 1 1 d . . . . .
H36A H -0.268357 1.083047 0.233076 0.034 Uiso 1 1 calc R U . . .
C37 C -0.1708(4) 0.9523(4) 0.2417(4) 0.0270(10) Uani 1 1 d . . . . .
H37A H -0.208316 0.901536 0.289696 0.032 Uiso 1 1 calc R U . . .
C38 C -0.1893(5) 1.2568(4) 0.0977(4) 0.0328(12) Uani 1 1 d . . . . .
C39 C 0.4148(4) 0.1812(4) 0.3104(4) 0.0291(11) Uani 1 1 d . . . . .
C40 C 0.4664(4) 0.1007(4) 0.2755(4) 0.0273(11) Uani 1 1 d . . . . .
C41 C 0.5241(4) 0.0064(4) 0.3375(4) 0.0283(11) Uani 1 1 d . . . . .
H41A H 0.536750 -0.002658 0.398510 0.034 Uiso 1 1 calc R U . . .
C42 C 0.5622(4) -0.0732(4) 0.3088(4) 0.0276(11) Uani 1 1 d . . . . .
H42A H 0.599549 -0.135865 0.351266 0.033 Uiso 1 1 calc R U . . .
C43 C 0.5456(4) -0.0613(4) 0.2163(4) 0.0256(10) Uani 1 1 d . . . . .
C44 C 0.4941(5) 0.0356(5) 0.1542(4) 0.0369(13) Uani 1 1 d . . . . .
H44A H 0.486613 0.047809 0.091177 0.044 Uiso 1 1 calc R U . . .
C45 C 0.4538(5) 0.1144(4) 0.1829(4) 0.0326(12) Uani 1 1 d . . . . .
H45A H 0.417589 0.177542 0.139902 0.039 Uiso 1 1 calc R U . . .
C46 C 0.5824(4) -0.1478(4) 0.1859(4) 0.0256(10) Uani 1 1 d . . . . .
C47 C 0.6713(4) -0.2196(4) 0.2183(4) 0.0294(11) Uani 1 1 d . . . . .
H47A H 0.709064 -0.214580 0.262928 0.035 Uiso 1 1 calc R U . . .
C48 C 0.7048(4) -0.2972(4) 0.1867(4) 0.0314(11) Uani 1 1 d . . . . .
H48A H 0.763946 -0.343993 0.210445 0.038 Uiso 1 1 calc R U . . .
C49 C 0.6511(4) -0.3064(4) 0.1197(4) 0.0260(10) Uani 1 1 d . . . . .
C50 C 0.5596(4) -0.2376(4) 0.0873(4) 0.0286(11) Uani 1 1 d . . . . .
H50A H 0.521457 -0.244359 0.043867 0.034 Uiso 1 1 calc R U . . .
C51 C 0.5262(4) -0.1593(4) 0.1204(4) 0.0269(11) Uani 1 1 d . . . . .
H51A H 0.465643 -0.114107 0.098735 0.032 Uiso 1 1 calc R U . . .
C52 C 0.6863(4) -0.3853(4) 0.0786(4) 0.0292(11) Uani 1 1 d . . . . .
C53 C 0.4211(4) 0.3361(4) 0.4950(4) 0.0260(10) Uani 1 1 d . . . . .
H53A H 0.471232 0.288664 0.482426 0.031 Uiso 1 1 calc R U . . .
C54 C 0.7709(12) -0.0662(12) 0.9768(13) 0.060(4) Uani 0.5 1 d . . P . .
C55 C 0.7497(9) 0.0431(11) 0.9657(8) 0.037(3) Uani 0.5 1 d . . P . .

loop_
_atom_site_aniso_label
_atom_site_aniso_U_11
_atom_site_aniso_U_22
_atom_site_aniso_U_33
_atom_site_aniso_U_23
_atom_site_aniso_U_13
_atom_site_aniso_U_12
Cd1 0.0296(2) 0.0175(2) 0.0259(2) -0.01307(18) -0.00498(16) 0.00128(16)
Cd2 0.0419(3) 0.0148(2) 0.0250(2) -0.01141(18) -0.00576(17) -0.00117(17)
O2 0.044(2) 0.0186(19) 0.044(2) -0.0060(18) -0.0057(18) 0.0020(16)
O3 0.043(2) 0.030(2) 0.037(2) -0.0177(18) -0.0054(18) 0.0103(17)
O4 0.058(3) 0.0177(19) 0.041(2) -0.0112(18) 0.000(2) 0.0043(18)
O5 0.062(3) 0.0163(19) 0.038(2) -0.0065(17) 0.002(2) 0.0009(18)
O6 0.043(2) 0.037(2) 0.041(2) -0.029(2) -0.0028(18) -0.0013(17)
O7 0.037(2) 0.028(2) 0.035(2) -0.0189(17) 0.0004(16) 0.0015(16)
O8 0.059(3) 0.0207(19) 0.033(2) -0.0169(17) -0.0074(18) 0.0111(17)
O9 0.051(2) 0.030(2) 0.036(2) -0.0225(18) -0.0108(18) 0.0058(18)
O10 0.014(3) 0.020(4) 0.040(4) 0.028(3) -0.002(3) 0.001(3)
O11 0.069(3) 0.046(3) 0.037(2) -0.026(2) -0.004(2) -0.011(2)
O13 0.078(4) 0.134(7) 0.188(8) -0.138(7) -0.082(5) 0.064(4)
N1 0.033(2) 0.025(2) 0.028(2) -0.0181(19) -0.0045(18) 0.0005(18)
N2 0.028(2) 0.021(2) 0.023(2) -0.0124(18) -0.0038(16) 0.0013(16)
N3 0.043(3) 0.026(2) 0.035(3) -0.018(2) -0.014(2) -0.0033(19)
N4 0.033(2) 0.016(2) 0.028(2) -0.0112(18) -0.0067(18) -0.0019(17)
N5 0.042(3) 0.019(2) 0.030(2) -0.0091(19) -0.006(2) 0.0019(18)
N6 0.035(2) 0.011(2) 0.033(2) -0.0060(18) -0.0070(19) -0.0039(17)
N7 0.030(2) 0.018(2) 0.025(2) -0.0069(17) -0.0016(17) 0.0011(16)
N8 0.033(2) 0.024(2) 0.030(2) -0.0106(19) 0.0001(19) -0.0015(18)
N9 0.081(9) 0.031(6) 0.058(7) -0.013(6) -0.041(7) 0.010(6)
C1 0.030(3) 0.037(3) 0.035(3) -0.025(3) -0.007(2) 0.008(2)
C2 0.030(3) 0.027(3) 0.034(3) -0.021(2) -0.008(2) 0.008(2)
C3 0.026(2) 0.016(2) 0.023(2) -0.0105(19) -0.0057(18) -0.0028(18)
C4 0.030(3) 0.039(3) 0.037(3) -0.028(3) -0.009(2) 0.004(2)
C5 0.034(3) 0.041(3) 0.045(3) -0.027(3) -0.010(3) 0.004(2)
C6 0.028(3) 0.036(3) 0.036(3) -0.021(3) -0.009(2) 0.002(2)
C7 0.032(3) 0.016(2) 0.024(2) -0.008(2) -0.002(2) -0.0045(19)
C8 0.028(3) 0.020(2) 0.025(2) -0.011(2) -0.003(2) -0.0017(19)
C9 0.041(3) 0.025(3) 0.033(3) -0.015(2) -0.011(2) 0.000(2)
C10 0.047(3) 0.027(3) 0.038(3) -0.018(3) -0.014(3) 0.005(2)
C11 0.048(3) 0.021(3) 0.039(3) -0.014(2) -0.012(3) 0.009(2)
C12 0.049(4) 0.020(3) 0.137(7) -0.015(4) 0.052(4) -0.004(3)
C13 0.031(3) 0.025(3) 0.081(5) -0.008(3) 0.009(3) -0.002(2)
C14 0.028(3) 0.029(3) 0.053(4) -0.011(3) 0.002(2) -0.003(2)
C15 0.034(3) 0.010(2) 0.031(3) -0.006(2) -0.011(2) -0.0010(19)
C16 0.030(3) 0.018(2) 0.028(3) -0.008(2) -0.005(2) 0.002(2)
C17 0.028(2) 0.020(2) 0.024(2) -0.010(2) -0.0050(19) 0.0002(19)
C18 0.034(3) 0.016(3) 0.052(4) -0.007(2) 0.001(3) 0.000(2)
C19 0.031(3) 0.016(2) 0.036(3) -0.011(2) -0.002(2) 0.001(2)
C20 0.029(3) 0.030(3) 0.038(3) -0.010(2) 0.001(2) 0.003(2)
C21 0.035(3) 0.020(3) 0.039(3) -0.003(2) 0.001(2) 0.010(2)
C22 0.037(3) 0.022(3) 0.047(3) -0.012(3) -0.006(3) 0.004(2)
C23 0.047(3) 0.017(3) 0.042(3) -0.010(2) -0.005(3) 0.000(2)
C24 0.037(3) 0.027(3) 0.031(3) -0.009(2) 0.002(2) -0.001(2)
C25 0.037(3) 0.025(3) 0.030(3) -0.013(2) -0.010(2) 0.005(2)
C26 0.033(3) 0.021(3) 0.031(3) -0.011(2) -0.010(2) 0.005(2)
C27 0.039(3) 0.027(3) 0.030(3) -0.015(2) 0.000(2) 0.002(2)
C28 0.042(3) 0.024(3) 0.027(3) -0.009(2) -0.003(2) 0.000(2)
C29 0.035(3) 0.022(3) 0.028(3) -0.010(2) -0.007(2) 0.002(2)
C30 0.040(3) 0.024(3) 0.029(3) -0.012(2) 0.001(2) 0.005(2)
C31 0.044(3) 0.025(3) 0.024(3) -0.005(2) -0.001(2) 0.005(2)
C32 0.034(3) 0.022(3) 0.027(3) -0.013(2) -0.004(2) -0.001(2)
C33 0.037(3) 0.025(3) 0.037(3) -0.009(2) 0.001(2) 0.003(2)
C34 0.044(3) 0.025(3) 0.032(3) -0.007(2) 0.000(2) 0.000(2)
C35 0.042(3) 0.025(3) 0.025(3) -0.013(2) -0.009(2) -0.001(2)
C36 0.032(3) 0.019(2) 0.034(3) -0.012(2) -0.004(2) 0.000(2)
C37 0.031(3) 0.019(2) 0.033(3) -0.011(2) -0.002(2) -0.006(2)
C38 0.046(3) 0.025(3) 0.032(3) -0.015(2) -0.010(2) -0.003(2)
C39 0.036(3) 0.021(3) 0.032(3) -0.013(2) 0.006(2) -0.009(2)
C40 0.033(3) 0.019(2) 0.030(3) -0.012(2) 0.002(2) -0.002(2)
C41 0.031(3) 0.031(3) 0.029(3) -0.019(2) -0.002(2) -0.004(2)
C42 0.034(3) 0.018(2) 0.029(3) -0.009(2) -0.006(2) 0.000(2)
C43 0.031(3) 0.022(2) 0.025(2) -0.013(2) 0.003(2) -0.002(2)
C44 0.058(4) 0.029(3) 0.022(3) -0.014(2) 0.003(2) 0.003(3)
C45 0.047(3) 0.019(3) 0.029(3) -0.010(2) -0.002(2) 0.003(2)
C46 0.035(3) 0.017(2) 0.026(3) -0.012(2) 0.003(2) -0.002(2)
C47 0.034(3) 0.022(3) 0.037(3) -0.018(2) -0.010(2) 0.002(2)
C48 0.038(3) 0.022(3) 0.038(3) -0.017(2) -0.006(2) -0.002(2)
C49 0.033(3) 0.020(2) 0.028(3) -0.013(2) 0.000(2) -0.005(2)
C50 0.039(3) 0.022(3) 0.025(3) -0.011(2) -0.001(2) -0.004(2)
C51 0.034(3) 0.020(2) 0.027(3) -0.011(2) -0.003(2) 0.001(2)
C52 0.045(3) 0.019(2) 0.027(3) -0.013(2) 0.007(2) -0.011(2)
C53 0.034(3) 0.017(2) 0.029(3) -0.012(2) -0.007(2) 0.0023(19)
C54 0.055(8) 0.039(8) 0.076(10) -0.014(7) 0.025(8) -0.035(7)
C55 0.033(6) 0.053(8) 0.019(5) -0.007(5) -0.013(4) -0.007(5)

loop_
_atom_type_symbol
_atom_type_description
_atom_type_scat_dispersion_real
_atom_type_scat_dispersion_imag
_atom_type_scat_source
C C 0.0033 0.0016 'International Tables Vol C Tables 4.2.6.8 and 6.1.1.4'
H H 0.0000 0.0000 'International Tables Vol C Tables 4.2.6.8 and 6.1.1.4'
N N 0.0061 0.0033 'International Tables Vol C Tables 4.2.6.8 and 6.1.1.4'
O O 0.0106 0.0060 'International Tables Vol C Tables 4.2.6.8 and 6.1.1.4'
Cd Cd -0.8075 1.2024 'International Tables Vol C Tables 4.2.6.8 and 6.1.1.4'

loop_
_geom_angle_atom_site_label_1
_geom_angle_atom_site_label_2
_geom_angle_atom_site_label_3
_geom_angle
_geom_angle_site_symmetry_1
_geom_angle_site_symmetry_3
_geom_angle_publ_flag
O3 Cd1 O7 104.78(15) . . ?
O3 Cd1 N1 95.35(16) . . ?
O7 Cd1 N1 131.90(15) . . ?
O3 Cd1 N8 132.16(17) . 1_455 ?
O7 Cd1 N8 90.54(16) . 1_455 ?
N1 Cd1 N8 107.49(17) . 1_455 ?
N3 Cd2 O5 96.83(17) . 1_646 ?
N3 Cd2 N5 107.57(18) . 1_565 ?
O5 Cd2 N5 91.73(16) 1_646 1_565 ?
N3 Cd2 O8 136.84(16) . 1_566 ?
O5 Cd2 O8 119.01(15) 1_646 1_566 ?
N5 Cd2 O8 95.32(16) 1_565 1_566 ?
N3 Cd2 O9 88.09(15) . 1_566 ?
O5 Cd2 O9 174.23(15) 1_646 1_566 ?
N5 Cd2 O9 89.65(16) 1_565 1_566 ?
O8 Cd2 O9 55.26(13) 1_566 1_566 ?
N3 Cd2 O4 94.74(17) . 1_646 ?
O5 Cd2 O4 55.28(15) 1_646 1_646 ?
N5 Cd2 O4 142.58(15) 1_565 1_646 ?
O8 Cd2 O4 87.76(14) 1_566 1_646 ?
O9 Cd2 O4 121.46(15) 1_566 1_646 ?
N3 Cd2 C52 112.87(17) . 1_566 ?
O5 Cd2 C52 147.06(17) 1_646 1_566 ?
N5 Cd2 C52 92.51(16) 1_565 1_566 ?
O8 Cd2 C52 28.05(15) 1_566 1_566 ?
O9 Cd2 C52 27.22(16) 1_566 1_566 ?
O4 Cd2 C52 106.26(15) 1_646 1_566 ?
N3 Cd2 C38 95.99(17) . 1_646 ?
O5 Cd2 C38 27.91(17) 1_646 1_646 ?
N5 Cd2 C38 118.17(17) 1_565 1_646 ?
O8 Cd2 C38 104.84(15) 1_566 1_646 ?
O9 Cd2 C38 148.71(17) 1_566 1_646 ?
O4 Cd2 C38 27.38(16) 1_646 1_646 ?
C52 Cd2 C38 129.30(17) 1_566 1_646 ?
C25 O3 Cd1 102.4(3) . . ?
C38 O4 Cd2 86.9(3) . 1_464 ?
C38 O5 Cd2 95.6(3) . 1_464 ?
C39 O7 Cd1 103.4(3) . . ?
C52 O8 Cd2 91.2(3) . 1_544 ?
C52 O9 Cd2 91.4(3) . 1_544 ?
C12 O13 C5 127.1(8) . . ?
C53 N1 C1 106.3(4) . . ?
C53 N1 Cd1 126.8(3) . . ?
C1 N1 Cd1 126.3(3) . . ?
C53 N2 C2 107.6(4) . . ?
C53 N2 C3 126.1(4) . . ?
C2 N2 C3 126.1(4) . . ?
C9 N3 C10 105.1(5) . . ?
C9 N3 Cd2 123.4(4) . . ?
C10 N3 Cd2 128.2(4) . . ?
C9 N4 C11 106.2(4) . . ?
C9 N4 C7 126.5(4) . . ?
C11 N4 C7 127.3(4) . . ?
C24 N5 C23 105.2(5) . . ?
C24 N5 Cd2 121.0(4) . 1_545 ?
C23 N5 Cd2 133.5(4) . 1_545 ?
C24 N6 C22 106.6(5) . . ?
C24 N6 C15 125.9(5) . . ?
C22 N6 C15 127.5(5) . . ?
C19 N7 C21 105.2(4) . . ?
C19 N7 C17 126.1(4) . . ?
C21 N7 C17 128.4(4) . . ?
C19 N8 C20 105.8(5) . . ?
C19 N8 Cd1 125.8(4) . 1_655 ?
C20 N8 Cd1 128.3(4) . 1_655 ?
C2 C1 N1 109.5(5) . . ?
C1 C2 N2 106.0(4) . . ?
C4 C3 C8 121.4(4) . . ?
C4 C3 N2 119.0(4) . . ?
C8 C3 N2 119.6(4) . . ?
C3 C4 C5 118.5(5) . . ?
C6 C5 C4 120.8(5) . . ?
C6 C5 O13 118.1(5) . . ?
C4 C5 O13 121.1(5) . . ?
C5 C6 C7 119.7(5) . . ?
C8 C7 C6 121.3(5) . . ?
C8 C7 N4 119.6(4) . . ?
C6 C7 N4 119.1(4) . . ?
C7 C8 C3 118.2(5) . . ?
N3 C9 N4 112.1(5) . . ?
C11 C10 N3 110.4(5) . . ?
C10 C11 N4 106.3(5) . . ?
O13 C12 C13 126.2(8) . . ?
C14 C13 C18 122.2(6) . . ?
C14 C13 C12 116.8(6) . . ?
C18 C13 C12 120.0(6) . . ?
C13 C14 C15 118.1(5) . . ?
C16 C15 C14 121.4(5) . . ?
C16 C15 N6 119.4(5) . . ?
C14 C15 N6 119.1(5) . . ?
C15 C16 C17 118.9(5) . . ?
C18 C17 C16 121.2(5) . . ?
C18 C17 N7 118.1(5) . . ?
C16 C17 N7 120.7(4) . . ?
C13 C18 C17 118.0(5) . . ?
N8 C19 N7 111.6(4) . . ?
C21 C20 N8 109.6(5) . . ?
C20 C21 N7 107.7(5) . . ?
C23 C22 N6 106.2(5) . . ?
C22 C23 N5 109.9(5) . . ?
N5 C24 N6 112.0(5) . . ?
O2 C25 O3 122.2(5) . . ?
O2 C25 C26 120.5(5) . . ?
O3 C25 C26 117.2(5) . . ?
C31 C26 C27 118.3(5) . . ?
C31 C26 C25 121.7(5) . . ?
C27 C26 C25 119.6(5) . . ?
C28 C27 C26 120.2(5) . . ?
C27 C28 C29 121.9(5) . . ?
C30 C29 C28 117.3(5) . . ?
C30 C29 C32 123.3(5) . . ?
C28 C29 C32 119.4(5) . . ?
C31 C30 C29 120.8(5) . . ?
C30 C31 C26 121.3(5) . . ?
C37 C32 C33 117.3(5) . . ?
C37 C32 C29 122.6(5) . . ?
C33 C32 C29 120.0(5) . . ?
C34 C33 C32 121.7(5) . . ?
C33 C34 C35 120.4(5) . . ?
C36 C35 C34 118.9(5) . . ?
C36 C35 C38 121.6(5) . . ?
C34 C35 C38 119.5(5) . . ?
C37 C36 C35 120.4(5) . . ?
C36 C37 C32 121.2(5) . . ?
O4 C38 O5 122.2(5) . . ?
O4 C38 C35 121.4(5) . . ?
O5 C38 C35 116.4(5) . . ?
O4 C38 Cd2 65.7(3) . 1_464 ?
O5 C38 Cd2 56.5(3) . 1_464 ?
C35 C38 Cd2 172.6(4) . 1_464 ?
O6 C39 O7 122.8(5) . . ?
O6 C39 C40 120.8(5) . . ?
O7 C39 C40 116.4(5) . . ?
C45 C40 C41 118.3(5) . . ?
C45 C40 C39 121.1(5) . . ?
C41 C40 C39 120.5(5) . . ?
C42 C41 C40 120.6(5) . . ?
C41 C42 C43 121.1(5) . . ?
C44 C43 C42 117.2(5) . . ?
C44 C43 C46 121.1(5) . . ?
C42 C43 C46 121.7(5) . . ?
C45 C44 C43 121.9(5) . . ?
C44 C45 C40 120.7(5) . . ?
C47 C46 C51 117.3(5) . . ?
C47 C46 C43 123.9(5) . . ?
C51 C46 C43 118.8(5) . . ?
C48 C47 C46 122.4(5) . . ?
C47 C48 C49 120.4(5) . . ?
C48 C49 C50 118.9(5) . . ?
C48 C49 C52 123.0(5) . . ?
C50 C49 C52 118.0(5) . . ?
C51 C50 C49 120.0(5) . . ?
C50 C51 C46 120.9(5) . . ?
O9 C52 O8 122.1(5) . . ?
O9 C52 C49 119.5(5) . . ?
O8 C52 C49 118.3(5) . . ?
O9 C52 Cd2 61.4(3) . 1_544 ?
O8 C52 Cd2 60.7(3) . 1_544 ?
C49 C52 Cd2 178.5(4) . 1_544 ?
N1 C53 N2 110.6(4) . . ?
N9 C55 C54 179.0(14) . . ?

loop_
_geom_bond_atom_site_label_1
_geom_bond_atom_site_label_2
_geom_bond_distance
_geom_bond_site_symmetry_2
_geom_bond_publ_flag
Cd1 O3 2.201(4) . ?
Cd1 O7 2.215(4) . ?
Cd1 N1 2.247(4) . ?
Cd1 N8 2.251(5) 1_455 ?
Cd2 N3 2.258(4) . ?
Cd2 O5 2.270(4) 1_646 ?
Cd2 N5 2.293(5) 1_565 ?
Cd2 O8 2.354(4) 1_566 ?
Cd2 O9 2.370(4) 1_566 ?
Cd2 O4 2.471(4) 1_646 ?
Cd2 C52 2.698(5) 1_566 ?
Cd2 C38 2.708(6) 1_646 ?
O2 C25 1.257(7) . ?
O3 C25 1.272(7) . ?
O4 C38 1.247(7) . ?
O5 C38 1.274(7) . ?
O6 C39 1.252(7) . ?
O7 C39 1.266(7) . ?
O8 C52 1.269(7) . ?
O9 C52 1.234(7) . ?
O13 C12 1.195(10) . ?
O13 C5 1.417(8) . ?
N1 C53 1.313(7) . ?
N1 C1 1.382(7) . ?
N2 C53 1.349(7) . ?
N2 C2 1.379(6) . ?
N2 C3 1.441(6) . ?
N3 C9 1.309(7) . ?
N3 C10 1.391(7) . ?
N4 C9 1.353(7) . ?
N4 C11 1.391(7) . ?
N4 C7 1.430(6) . ?
N5 C24 1.310(7) . ?
N5 C23 1.381(8) . ?
N6 C24 1.355(7) . ?
N6 C22 1.374(7) . ?
N6 C15 1.444(6) . ?
N7 C19 1.370(7) . ?
N7 C21 1.383(7) . ?
N7 C17 1.420(7) . ?
N8 C19 1.312(7) . ?
N8 C20 1.381(7) . ?
N9 C55 1.119(18) . ?
C1 C2 1.348(7) . ?
C3 C4 1.390(7) . ?
C3 C8 1.397(7) . ?
C4 C5 1.394(8) . ?
C5 C6 1.370(8) . ?
C6 C7 1.390(7) . ?
C7 C8 1.378(7) . ?
C10 C11 1.334(8) . ?
C12 C13 1.407(9) . ?
C13 C14 1.380(9) . ?
C13 C18 1.381(9) . ?
C14 C15 1.387(8) . ?
C15 C16 1.370(8) . ?
C16 C17 1.391(7) . ?
C17 C18 1.381(8) . ?
C20 C21 1.334(8) . ?
C22 C23 1.354(9) . ?
C25 C26 1.492(7) . ?
C26 C31 1.391(8) . ?
C26 C27 1.400(8) . ?
C27 C28 1.378(8) . ?
C28 C29 1.408(8) . ?
C29 C30 1.395(8) . ?
C29 C32 1.470(7) . ?
C30 C31 1.388(8) . ?
C32 C37 1.398(7) . ?
C32 C33 1.414(8) . ?
C33 C34 1.371(8) . ?
C34 C35 1.403(8) . ?
C35 C36 1.394(8) . ?
C35 C38 1.493(7) . ?
C36 C37 1.393(7) . ?
C39 C40 1.497(7) . ?
C40 C45 1.389(8) . ?
C40 C41 1.399(8) . ?
C41 C42 1.377(7) . ?
C42 C43 1.409(7) . ?
C43 C44 1.383(8) . ?
C43 C46 1.479(7) . ?
C44 C45 1.374(8) . ?
C46 C47 1.397(7) . ?
C46 C51 1.400(8) . ?
C47 C48 1.372(7) . ?
C48 C49 1.382(8) . ?
C49 C50 1.407(7) . ?
C49 C52 1.494(7) . ?
C50 C51 1.397(7) . ?
C54 C55 1.44(2) . ?
